data_4349769
loop_
_publ_author_name
'Solovyev, Igor V.'
'Kondinski, Aleksandar'
'Monakhov, Kirill Yu.'
'Koshevoy, Igor O.'
'Grachova, Elena V.'

_publ_section_title
;
 Synthesis, photophysical properties and cation-binding studies of
 bipyridine-functionalized gold(i) complexes
;
_journal_issue 1
_journal_name_full 'Inorganic Chemistry Frontiers'
_journal_page_first 160
_journal_paper_doi 10.1039/C7QI00514H
_journal_volume 5
_journal_year 2018
_chemical_formula_moiety 'C36 H44 Au N2 P'
_chemical_formula_sum 'C36 H44 Au N2 P'
_chemical_formula_weight 732.67
_space_group_crystal_system monoclinic
_space_group_IT_number 14
_space_group_name_Hall '-P 2ybc'
_space_group_name_H-M_alt 'P 1 21/c 1'
_atom_sites_solution_hydrogens geom
_audit_creation_method SHELXL-2014/7
_audit_update_record
;
2017-08-23 deposited with the CCDC.
2017-11-03 downloaded from the CCDC.
;
_cell_angle_alpha 90
_cell_angle_beta 95.039(3)
_cell_angle_gamma 90
_cell_formula_units_Z 4
_cell_length_a 16.065(2)
_cell_length_b 16.647(2)
_cell_length_c 12.6489(16)
_cell_measurement_reflns_used 9137
_cell_measurement_temperature 120(2)
_cell_measurement_theta_max 36.95
_cell_measurement_theta_min 2.32
_cell_volume 3369.7(7)
_computing_cell_refinement 'SAINT (Bruker AXS, 2009)'
_computing_data_collection 'APEX2 (Bruker AXS, 2010)'
_computing_data_reduction 'SAINT (Bruker AXS, 2009)'
_computing_molecular_graphics 'Diamond v.4.03 (Brandenburg, 2014)'
_computing_publication_material 'SHELXL-2014 (Sheldrick, 2014)'
_computing_structure_refinement 'SHELXL-2014/7 (Sheldrick, 2014)'
_computing_structure_solution 'SHELXS-2014 (Sheldrick, 2014)'
_diffrn_ambient_temperature 120(2)
_diffrn_detector_area_resol_mean 16
_diffrn_measured_fraction_theta_full 1.000
_diffrn_measured_fraction_theta_max 1.000
_diffrn_measurement_device '62mm x 62mm CCD camera on \k-goniostat'
_diffrn_measurement_device_type 'Bruker KAPPA APEX II DUO CCD'
_diffrn_measurement_method '\f scans and \w scans with \k offset'
_diffrn_radiation_monochromator 'curved graphite crystal'
_diffrn_radiation_type MoK\a
_diffrn_radiation_wavelength 0.71073
_diffrn_reflns_av_R_equivalents 0.0391
_diffrn_reflns_av_unetI/netI 0.0217
_diffrn_reflns_Laue_measured_fraction_full 1.000
_diffrn_reflns_Laue_measured_fraction_max 1.000
_diffrn_reflns_limit_h_max 21
_diffrn_reflns_limit_h_min -21
_diffrn_reflns_limit_k_max 21
_diffrn_reflns_limit_k_min -21
_diffrn_reflns_limit_l_max 16
_diffrn_reflns_limit_l_min -16
_diffrn_reflns_number 60845
_diffrn_reflns_point_group_measured_fraction_full 1.000
_diffrn_reflns_point_group_measured_fraction_max 1.000
_diffrn_reflns_theta_full 25.242
_diffrn_reflns_theta_max 28.000
_diffrn_reflns_theta_min 1.272
_exptl_absorpt_coefficient_mu 4.439
_exptl_absorpt_correction_T_max 0.759
_exptl_absorpt_correction_T_min 0.399
_exptl_absorpt_correction_type multi-scan
_exptl_absorpt_process_details 'SADABS (Sheldrick, 2008)'
_exptl_crystal_colour colourless
_exptl_crystal_density_diffrn 1.444
_exptl_crystal_description block
_exptl_crystal_F_000 1472
_exptl_crystal_size_max 0.216
_exptl_crystal_size_mid 0.191
_exptl_crystal_size_min 0.062
_refine_diff_density_max 1.205
_refine_diff_density_min -0.713
_refine_diff_density_rms 0.074
_refine_ls_extinction_method none
_refine_ls_goodness_of_fit_ref 1.040
_refine_ls_hydrogen_treatment constr
_refine_ls_matrix_type full
_refine_ls_number_parameters 361
_refine_ls_number_reflns 8134
_refine_ls_number_restraints 0
_refine_ls_restrained_S_all 1.040
_refine_ls_R_factor_all 0.0227
_refine_ls_R_factor_gt 0.0174
_refine_ls_shift/su_max 0.005
_refine_ls_shift/su_mean 0.000
_refine_ls_structure_factor_coef Fsqd
_refine_ls_weighting_details 'w=1/[\s^2^(Fo^2^)+(0.0156P)^2^+2.2970P] where P=(Fo^2^+2Fc^2^)/3'
_refine_ls_weighting_scheme calc
_refine_ls_wR_factor_gt 0.0399
_refine_ls_wR_factor_ref 0.0420
_reflns_Friedel_coverage 0.000
_reflns_number_gt 7172
_reflns_number_total 8134
_reflns_threshold_expression 'I > 2\s(I)'
_cod_data_source_file c7qi00514h2.cif
_cod_data_source_block 1
_cod_original_cell_volume 3369.6(8)
_cod_original_sg_symbol_H-M 'P 21/c'
_cod_database_code 4349769
_shelx_shelxl_version_number 2014/7
_shelx_space_group_comment
;
The symmetry employed for this shelxl refinement is uniquely defined
by the following loop, which should always be used as a source of
symmetry information in preference to the above space-group names.
They are only intended as comments.
;
_shelx_estimated_absorpt_t_min 0.447
_shelx_estimated_absorpt_t_max 0.770

loop_
_space_group_symop_operation_xyz
'x, y, z'
'-x, y+1/2, -z+1/2'
'-x, -y, -z'
'x, -y-1/2, z-1/2'

loop_
_atom_site_label
_atom_site_type_symbol
_atom_site_fract_x
_atom_site_fract_y
_atom_site_fract_z
_atom_site_U_iso_or_equiv
_atom_site_adp_type
_atom_site_occupancy
_atom_site_site_symmetry_order
_atom_site_calc_flag
_atom_site_refinement_flags_posn
_atom_site_refinement_flags_adp
C1 C 0.45722(13) 0.65539(12) 0.79701(16) 0.0219(4) Uani 1 1 d . .
C2 C 0.41370(13) 0.65470(12) 0.71416(16) 0.0225(4) Uani 1 1 d . .
C3 C 0.36157(13) 0.65651(11) 0.61557(16) 0.0212(4) Uani 1 1 d . .
C4 C 0.29952(14) 0.59881(12) 0.59101(16) 0.0246(4) Uani 1 1 d . .
H4 H 0.2929 0.5561 0.6393 0.030 Uiso 1 1 calc R U
C5 C 0.24771(14) 0.60277(12) 0.49792(16) 0.0240(4) Uani 1 1 d . .
H5 H 0.2060 0.5628 0.4837 0.029 Uiso 1 1 calc R U
C6 C 0.25545(13) 0.66436(12) 0.42418(16) 0.0209(4) Uani 1 1 d . .
C7 C 0.31873(14) 0.72098(13) 0.44753(17) 0.0271(5) Uani 1 1 d . .
H7 H 0.3266 0.7627 0.3981 0.033 Uiso 1 1 calc R U
C8 C 0.37023(14) 0.71757(13) 0.54128(17) 0.0273(5) Uani 1 1 d . .
H8 H 0.4121 0.7574 0.5553 0.033 Uiso 1 1 calc R U
C9 C 0.13430(18) 0.61545(18) 0.3009(2) 0.0523(8) Uani 1 1 d . .
H10 H 0.1280 0.5733 0.3503 0.063 Uiso 1 1 calc R U
C10 C 0.19858(13) 0.66972(12) 0.32494(16) 0.0223(4) Uani 1 1 d . .
C11 C 0.20607(16) 0.72960(14) 0.25007(18) 0.0340(5) Uani 1 1 d . .
H20 H 0.2496 0.7681 0.2606 0.041 Uiso 1 1 calc R U
C12 C 0.15072(16) 0.73351(14) 0.16056(18) 0.0345(5) Uani 1 1 d . .
H19 H 0.1557 0.7750 0.1099 0.041 Uiso 1 1 calc R U
C13 C 0.08836(13) 0.67718(14) 0.14497(17) 0.0260(4) Uani 1 1 d . .
C14 C 0.02910(14) 0.67690(16) 0.04753(18) 0.0312(5) Uani 1 1 d . .
C15 C -0.02227(15) 0.61141(18) 0.0218(2) 0.0396(6) Uani 1 1 d . .
H14 H -0.0242 0.5674 0.0693 0.048 Uiso 1 1 calc R U
C16 C -0.07024(17) 0.6114(2) -0.0737(2) 0.0570(9) Uani 1 1 d . .
H15 H -0.1053 0.5670 -0.0935 0.068 Uiso 1 1 calc R U
C17 C -0.0670(2) 0.6758(3) -0.1398(3) 0.0726(11) Uani 1 1 d . .
H16 H -0.0989 0.6765 -0.2066 0.087 Uiso 1 1 calc R U
C18 C -0.0166(2) 0.7400(3) -0.1079(2) 0.0690(11) Uani 1 1 d . .
H17 H -0.0156 0.7852 -0.1537 0.083 Uiso 1 1 calc R U
C19 C 0.67489(12) 0.54271(12) 1.08692(15) 0.0204(4) Uani 1 1 d . .
H100 H 0.6366 0.4995 1.1086 0.025 Uiso 1 1 calc R U
C20 C 0.69700(14) 0.52038(12) 0.97482(16) 0.0247(4) Uani 1 1 d . .
H27A H 0.6462 0.5236 0.9247 0.030 Uiso 1 1 calc R U
H27B H 0.7384 0.5591 0.9514 0.030 Uiso 1 1 calc R U
C21 C 0.73309(15) 0.43519(14) 0.9732(2) 0.0340(5) Uani 1 1 d . .
H28A H 0.6892 0.3961 0.9884 0.041 Uiso 1 1 calc R U
H28B H 0.7500 0.4235 0.9014 0.041 Uiso 1 1 calc R U
C22 C 0.80805(15) 0.42449(15) 1.05387(19) 0.0339(5) Uani 1 1 d . .
H29A H 0.8554 0.4569 1.0322 0.041 Uiso 1 1 calc R U
H29B H 0.8253 0.3674 1.0558 0.041 Uiso 1 1 calc R U
C23 C 0.78742(16) 0.45036(15) 1.16377(19) 0.0374(6) Uani 1 1 d . .
H30A H 0.8383 0.4465 1.2137 0.045 Uiso 1 1 calc R U
H30B H 0.7450 0.4135 1.1889 0.045 Uiso 1 1 calc R U
C24 C 0.75401(14) 0.53690(14) 1.16370(17) 0.0282(5) Uani 1 1 d . .
H31A H 0.7410 0.5520 1.2361 0.034 Uiso 1 1 calc R U
H31B H 0.7970 0.5744 1.1414 0.034 Uiso 1 1 calc R U
C25 C 0.54935(12) 0.63089(11) 1.20165(15) 0.0187(4) Uani 1 1 d . .
H38 H 0.5256 0.6857 1.2111 0.022 Uiso 1 1 calc R U
C26 C 0.47464(13) 0.57438(13) 1.17529(16) 0.0234(4) Uani 1 1 d . .
H32A H 0.4444 0.5906 1.1071 0.028 Uiso 1 1 calc R U
H32B H 0.4950 0.5187 1.1676 0.028 Uiso 1 1 calc R U
C27 C 0.41509(14) 0.57742(14) 1.26341(17) 0.0285(5) Uani 1 1 d . .
H34A H 0.3922 0.6324 1.2682 0.034 Uiso 1 1 calc R U
H34B H 0.3678 0.5402 1.2460 0.034 Uiso 1 1 calc R U
C28 C 0.46019(15) 0.55398(13) 1.36993(17) 0.0297(5) Uani 1 1 d . .
H35A H 0.4790 0.4974 1.3671 0.036 Uiso 1 1 calc R U
H35B H 0.4212 0.5584 1.4261 0.036 Uiso 1 1 calc R U
C29 C 0.53547(15) 0.60842(14) 1.39686(17) 0.0293(5) Uani 1 1 d . .
H36A H 0.5656 0.5904 1.4643 0.035 Uiso 1 1 calc R U
H36B H 0.5160 0.6641 1.4070 0.035 Uiso 1 1 calc R U
C30 C 0.59533(14) 0.60732(13) 1.30895(16) 0.0252(4) Uani 1 1 d . .
H37A H 0.6194 0.5529 1.3036 0.030 Uiso 1 1 calc R U
H37B H 0.6418 0.6454 1.3270 0.030 Uiso 1 1 calc R U
C31 C 0.69043(13) 0.71890(12) 1.12282(16) 0.0217(4) Uani 1 1 d . .
H22 H 0.7309 0.6996 1.1819 0.026 Uiso 1 1 calc R U
C32 C 0.73969(16) 0.73815(15) 1.02728(19) 0.0345(5) Uani 1 1 d . .
H23A H 0.7691 0.6892 1.0061 0.041 Uiso 1 1 calc R U
H23B H 0.7004 0.7550 0.9666 0.041 Uiso 1 1 calc R U
C33 C 0.80337(18) 0.80504(17) 1.0537(3) 0.0485(7) Uani 1 1 d . .
H24A H 0.8461 0.7860 1.1092 0.058 Uiso 1 1 calc R U
H24B H 0.8319 0.8182 0.9897 0.058 Uiso 1 1 calc R U
C34 C 0.76173(19) 0.88055(16) 1.0928(3) 0.0547(8) Uani 1 1 d . .
H25A H 0.8051 0.9209 1.1147 0.066 Uiso 1 1 calc R U
H25B H 0.7245 0.9038 1.0341 0.066 Uiso 1 1 calc R U
C35 C 0.71124(18) 0.86193(15) 1.1857(3) 0.0473(7) Uani 1 1 d . .
H26A H 0.6815 0.9111 1.2053 0.057 Uiso 1 1 calc R U
H26B H 0.7498 0.8460 1.2475 0.057 Uiso 1 1 calc R U
C36 C 0.64768(14) 0.79490(13) 1.1610(2) 0.0318(5) Uani 1 1 d . .
H21A H 0.6047 0.8132 1.1053 0.038 Uiso 1 1 calc R U
H21B H 0.6195 0.7823 1.2254 0.038 Uiso 1 1 calc R U
N1 N 0.08049(15) 0.61739(15) 0.21424(19) 0.0519(7) Uani 1 1 d . .
N2 N 0.03112(14) 0.74176(16) -0.01547(17) 0.0488(6) Uani 1 1 d . .
P1 P 0.61477(3) 0.63774(3) 1.08934(4) 0.01695(10) Uani 1 1 d . .
Au1 Au 0.53188(2) 0.65215(2) 0.93286(2) 0.01854(3) Uani 1 1 d . .

loop_
_atom_site_aniso_label
_atom_site_aniso_U_11
_atom_site_aniso_U_22
_atom_site_aniso_U_33
_atom_site_aniso_U_23
_atom_site_aniso_U_13
_atom_site_aniso_U_12
C1 0.0237(10) 0.0224(10) 0.0196(9) 0.0017(8) 0.0026(8) 0.0045(8)
C2 0.0262(10) 0.0214(9) 0.0200(10) 0.0000(8) 0.0024(8) 0.0030(8)
C3 0.0253(10) 0.0217(10) 0.0165(9) -0.0023(7) 0.0011(7) 0.0048(8)
C4 0.0331(11) 0.0213(10) 0.0193(10) 0.0051(8) 0.0012(8) -0.0001(8)
C5 0.0308(11) 0.0189(9) 0.0219(10) 0.0022(8) 0.0004(8) -0.0042(8)
C6 0.0257(10) 0.0205(9) 0.0163(9) 0.0004(7) 0.0007(8) 0.0012(8)
C7 0.0336(11) 0.0257(11) 0.0213(10) 0.0069(8) -0.0021(9) -0.0065(9)
C8 0.0303(11) 0.0258(11) 0.0246(10) 0.0025(8) -0.0039(9) -0.0067(9)
C9 0.0543(17) 0.0527(17) 0.0445(16) 0.0275(13) -0.0265(13) -0.0283(14)
C10 0.0261(10) 0.0222(10) 0.0181(9) 0.0008(7) -0.0014(8) 0.0009(8)
C11 0.0450(14) 0.0302(12) 0.0250(11) 0.0062(9) -0.0071(10) -0.0135(10)
C12 0.0467(14) 0.0339(12) 0.0214(10) 0.0087(9) -0.0059(10) -0.0073(11)
C13 0.0253(10) 0.0329(11) 0.0196(10) -0.0001(8) 0.0015(8) 0.0035(9)
C14 0.0221(10) 0.0501(14) 0.0215(10) 0.0017(10) 0.0014(8) 0.0045(10)
C15 0.0267(12) 0.0592(17) 0.0319(13) 0.0014(12) -0.0036(10) -0.0044(11)
C16 0.0326(14) 0.097(3) 0.0398(16) -0.0013(16) -0.0089(12) -0.0189(15)
C17 0.0447(17) 0.132(3) 0.0363(16) 0.0212(19) -0.0204(14) -0.022(2)
C18 0.0546(19) 0.104(3) 0.0438(17) 0.0333(18) -0.0193(15) -0.0147(19)
C19 0.0227(9) 0.0165(9) 0.0224(9) 0.0016(7) 0.0035(8) 0.0022(7)
C20 0.0296(11) 0.0228(10) 0.0217(10) -0.0043(8) 0.0022(8) 0.0029(8)
C21 0.0387(13) 0.0267(11) 0.0367(13) -0.0080(9) 0.0045(10) 0.0075(10)
C22 0.0352(12) 0.0311(12) 0.0362(13) 0.0011(10) 0.0083(10) 0.0126(10)
C23 0.0418(13) 0.0386(13) 0.0315(12) 0.0033(10) 0.0024(10) 0.0195(11)
C24 0.0295(11) 0.0338(12) 0.0209(10) 0.0006(9) -0.0006(8) 0.0099(9)
C25 0.0236(10) 0.0172(9) 0.0154(9) -0.0006(7) 0.0026(7) 0.0007(7)
C26 0.0277(10) 0.0236(10) 0.0192(10) -0.0014(8) 0.0036(8) -0.0020(8)
C27 0.0297(11) 0.0311(11) 0.0255(11) 0.0001(9) 0.0069(9) -0.0046(9)
C28 0.0398(12) 0.0286(11) 0.0223(10) 0.0027(9) 0.0114(9) -0.0021(9)
C29 0.0403(13) 0.0321(12) 0.0157(9) -0.0009(8) 0.0047(9) -0.0005(10)
C30 0.0276(10) 0.0301(11) 0.0175(9) 0.0022(8) 0.0006(8) 0.0024(9)
C31 0.0246(10) 0.0189(9) 0.0208(9) -0.0011(7) -0.0021(8) -0.0022(8)
C32 0.0390(13) 0.0339(12) 0.0316(12) -0.0026(10) 0.0081(10) -0.0141(10)
C33 0.0451(16) 0.0444(16) 0.0570(18) -0.0036(13) 0.0096(13) -0.0232(13)
C34 0.0516(17) 0.0299(13) 0.081(2) 0.0035(14) -0.0041(16) -0.0204(13)
C35 0.0425(15) 0.0242(12) 0.074(2) -0.0174(12) -0.0024(14) -0.0025(11)
C36 0.0301(12) 0.0224(10) 0.0421(13) -0.0076(9) -0.0012(10) 0.0001(9)
N1 0.0504(14) 0.0567(15) 0.0441(13) 0.0211(11) -0.0217(11) -0.0249(12)
N2 0.0429(13) 0.0684(16) 0.0327(12) 0.0164(11) -0.0107(10) -0.0041(12)
P1 0.0202(2) 0.0163(2) 0.0142(2) 0.00002(17) 0.00048(18) 0.00037(18)
Au1 0.02292(4) 0.01825(4) 0.01407(4) 0.00022(3) -0.00052(3) 0.00079(3)

loop_
_atom_type_symbol
_atom_type_description
_atom_type_scat_dispersion_real
_atom_type_scat_dispersion_imag
_atom_type_scat_source
C C 0.0033 0.0016 'International Tables Vol C Tables 4.2.6.8 and 6.1.1.4'
H H 0.0000 0.0000 'International Tables Vol C Tables 4.2.6.8 and 6.1.1.4'
N N 0.0061 0.0033 'International Tables Vol C Tables 4.2.6.8 and 6.1.1.4'
P P 0.1023 0.0942 'International Tables Vol C Tables 4.2.6.8 and 6.1.1.4'
Au Au -2.0133 8.8022 'International Tables Vol C Tables 4.2.6.8 and 6.1.1.4'

loop_
_geom_angle_atom_site_label_1
_geom_angle_atom_site_label_2
_geom_angle_atom_site_label_3
_geom_angle
C2 C1 Au1 177.55(18)
C1 C2 C3 178.3(2)
C4 C3 C8 117.41(18)
C4 C3 C2 121.78(18)
C8 C3 C2 120.80(19)
C5 C4 C3 121.34(19)
C5 C4 H4 119.3
C3 C4 H4 119.3
C4 C5 C6 121.38(19)
C4 C5 H5 119.3
C6 C5 H5 119.3
C7 C6 C5 117.29(18)
C7 C6 C10 121.22(18)
C5 C6 C10 121.48(18)
C8 C7 C6 121.41(19)
C8 C7 H7 119.3
C6 C7 H7 119.3
C7 C8 C3 121.13(19)
C7 C8 H8 119.4
C3 C8 H8 119.4
N1 C9 C10 125.5(2)
N1 C9 H10 117.3
C10 C9 H10 117.3
C9 C10 C11 115.3(2)
C9 C10 C6 122.41(19)
C11 C10 C6 122.34(19)
C12 C11 C10 120.4(2)
C12 C11 H20 119.8
C10 C11 H20 119.8
C13 C12 C11 119.7(2)
C13 C12 H19 120.2
C11 C12 H19 120.2
N1 C13 C12 121.5(2)
N1 C13 C14 116.7(2)
C12 C13 C14 121.7(2)
N2 C14 C15 122.5(2)
N2 C14 C13 116.2(2)
C15 C14 C13 121.3(2)
C16 C15 C14 118.8(3)
C16 C15 H14 120.6
C14 C15 H14 120.6
C17 C16 C15 119.3(3)
C17 C16 H15 120.3
C15 C16 H15 120.3
C16 C17 C18 119.0(3)
C16 C17 H16 120.5
C18 C17 H16 120.5
N2 C18 C17 123.1(3)
N2 C18 H17 118.4
C17 C18 H17 118.4
C24 C19 C20 108.85(17)
C24 C19 P1 116.56(14)
C20 C19 P1 112.60(13)
C24 C19 H100 106.0
C20 C19 H100 106.0
P1 C19 H100 106.0
C21 C20 C19 110.76(18)
C21 C20 H27A 109.5
C19 C20 H27A 109.5
C21 C20 H27B 109.5
C19 C20 H27B 109.5
H27A C20 H27B 108.1
C22 C21 C20 112.21(19)
C22 C21 H28A 109.2
C20 C21 H28A 109.2
C22 C21 H28B 109.2
C20 C21 H28B 109.2
H28A C21 H28B 107.9
C21 C22 C23 110.95(19)
C21 C22 H29A 109.4
C23 C22 H29A 109.4
C21 C22 H29B 109.4
C23 C22 H29B 109.4
H29A C22 H29B 108.0
C22 C23 C24 111.68(19)
C22 C23 H30A 109.3
C24 C23 H30A 109.3
C22 C23 H30B 109.3
C24 C23 H30B 109.3
H30A C23 H30B 107.9
C19 C24 C23 109.23(19)
C19 C24 H31A 109.8
C23 C24 H31A 109.8
C19 C24 H31B 109.8
C23 C24 H31B 109.8
H31A C24 H31B 108.3
C30 C25 C26 109.90(16)
C30 C25 P1 115.70(14)
C26 C25 P1 110.95(13)
C30 C25 H38 106.6
C26 C25 H38 106.6
P1 C25 H38 106.6
C27 C26 C25 110.32(17)
C27 C26 H32A 109.6
C25 C26 H32A 109.6
C27 C26 H32B 109.6
C25 C26 H32B 109.6
H32A C26 H32B 108.1
C28 C27 C26 110.86(18)
C28 C27 H34A 109.5
C26 C27 H34A 109.5
C28 C27 H34B 109.5
C26 C27 H34B 109.5
H34A C27 H34B 108.1
C27 C28 C29 110.58(18)
C27 C28 H35A 109.5
C29 C28 H35A 109.5
C27 C28 H35B 109.5
C29 C28 H35B 109.5
H35A C28 H35B 108.1
C28 C29 C30 111.50(18)
C28 C29 H36A 109.3
C30 C29 H36A 109.3
C28 C29 H36B 109.3
C30 C29 H36B 109.3
H36A C29 H36B 108.0
C29 C30 C25 110.72(17)
C29 C30 H37A 109.5
C25 C30 H37A 109.5
C29 C30 H37B 109.5
C25 C30 H37B 109.5
H37A C30 H37B 108.1
C32 C31 C36 110.52(18)
C32 C31 P1 110.34(14)
C36 C31 P1 111.84(14)
C32 C31 H22 108.0
C36 C31 H22 108.0
P1 C31 H22 108.0
C33 C32 C31 111.2(2)
C33 C32 H23A 109.4
C31 C32 H23A 109.4
C33 C32 H23B 109.4
C31 C32 H23B 109.4
H23A C32 H23B 108.0
C34 C33 C32 111.5(2)
C34 C33 H24A 109.3
C32 C33 H24A 109.3
C34 C33 H24B 109.3
C32 C33 H24B 109.3
H24A C33 H24B 108.0
C35 C34 C33 111.2(2)
C35 C34 H25A 109.4
C33 C34 H25A 109.4
C35 C34 H25B 109.4
C33 C34 H25B 109.4
H25A C34 H25B 108.0
C34 C35 C36 112.6(2)
C34 C35 H26A 109.1
C36 C35 H26A 109.1
C34 C35 H26B 109.1
C36 C35 H26B 109.1
H26A C35 H26B 107.8
C35 C36 C31 110.9(2)
C35 C36 H21A 109.5
C31 C36 H21A 109.5
C35 C36 H21B 109.5
C31 C36 H21B 109.5
H21A C36 H21B 108.0
C9 N1 C13 117.6(2)
C18 N2 C14 117.3(3)
C31 P1 C25 106.12(9)
C31 P1 C19 107.18(9)
C25 P1 C19 107.04(9)
C31 P1 Au1 116.24(7)
C25 P1 Au1 110.10(6)
C19 P1 Au1 109.74(6)
C1 Au1 P1 175.42(6)

loop_
_geom_bond_atom_site_label_1
_geom_bond_atom_site_label_2
_geom_bond_distance
C1 C2 1.208(3)
C1 Au1 2.008(2)
C2 C3 1.440(3)
C3 C4 1.399(3)
C3 C8 1.399(3)
C4 C5 1.383(3)
C4 H4 0.9500
C5 C6 1.399(3)
C5 H5 0.9500
C6 C7 1.399(3)
C6 C10 1.489(3)
C7 C8 1.386(3)
C7 H7 0.9500
C8 H8 0.9500
C9 N1 1.336(3)
C9 C10 1.385(3)
C9 H10 0.9500
C10 C11 1.387(3)
C11 C12 1.378(3)
C11 H20 0.9500
C12 C13 1.374(3)
C12 H19 0.9500
C13 N1 1.339(3)
C13 C14 1.490(3)
C14 N2 1.344(3)
C14 C15 1.389(4)
C15 C16 1.375(3)
C15 H14 0.9500
C16 C17 1.363(5)
C16 H15 0.9500
C17 C18 1.380(5)
C17 H16 0.9500
C18 N2 1.341(3)
C18 H17 0.9500
C19 C24 1.533(3)
C19 C20 1.537(3)
C19 P1 1.855(2)
C19 H100 1.0000
C20 C21 1.533(3)
C20 H27A 0.9900
C20 H27B 0.9900
C21 C22 1.519(3)
C21 H28A 0.9900
C21 H28B 0.9900
C22 C23 1.519(3)
C22 H29A 0.9900
C22 H29B 0.9900
C23 C24 1.537(3)
C23 H30A 0.9900
C23 H30B 0.9900
C24 H31A 0.9900
C24 H31B 0.9900
C25 C30 1.538(3)
C25 C26 1.538(3)
C25 P1 1.843(2)
C25 H38 1.0000
C26 C27 1.532(3)
C26 H32A 0.9900
C26 H32B 0.9900
C27 C28 1.524(3)
C27 H34A 0.9900
C27 H34B 0.9900
C28 C29 1.526(3)
C28 H35A 0.9900
C28 H35B 0.9900
C29 C30 1.533(3)
C29 H36A 0.9900
C29 H36B 0.9900
C30 H37A 0.9900
C30 H37B 0.9900
C31 C32 1.535(3)
C31 C36 1.537(3)
C31 P1 1.842(2)
C31 H22 1.0000
C32 C33 1.529(3)
C32 H23A 0.9900
C32 H23B 0.9900
C33 C34 1.526(4)
C33 H24A 0.9900
C33 H24B 0.9900
C34 C35 1.518(5)
C34 H25A 0.9900
C34 H25B 0.9900
C35 C36 1.526(3)
C35 H26A 0.9900
C35 H26B 0.9900
C36 H21A 0.9900
C36 H21B 0.9900
P1 Au1 2.2990(5)

loop_
_geom_torsion_atom_site_label_1
_geom_torsion_atom_site_label_2
_geom_torsion_atom_site_label_3
_geom_torsion_atom_site_label_4
_geom_torsion
C8 C3 C4 C5 -1.2(3)
C2 C3 C4 C5 177.5(2)
C3 C4 C5 C6 0.3(3)
C4 C5 C6 C7 1.1(3)
C4 C5 C6 C10 -178.7(2)
C5 C6 C7 C8 -1.8(3)
C10 C6 C7 C8 178.1(2)
C6 C7 C8 C3 0.9(4)
C4 C3 C8 C7 0.6(3)
C2 C3 C8 C7 -178.2(2)
N1 C9 C10 C11 -0.7(5)
N1 C9 C10 C6 179.1(3)
C7 C6 C10 C9 -178.6(3)
C5 C6 C10 C9 1.2(4)
C7 C6 C10 C11 1.2(3)
C5 C6 C10 C11 -179.0(2)
C9 C10 C11 C12 1.5(4)
C6 C10 C11 C12 -178.3(2)
C10 C11 C12 C13 -0.7(4)
C11 C12 C13 N1 -0.9(4)
C11 C12 C13 C14 -177.6(2)
N1 C13 C14 N2 172.7(2)
C12 C13 C14 N2 -10.5(3)
N1 C13 C14 C15 -10.1(3)
C12 C13 C14 C15 166.7(2)
N2 C14 C15 C16 2.8(4)
C13 C14 C15 C16 -174.2(2)
C14 C15 C16 C17 -0.8(5)
C15 C16 C17 C18 -1.2(6)
C16 C17 C18 N2 1.4(6)
C24 C19 C20 C21 58.8(2)
P1 C19 C20 C21 -170.33(15)
C19 C20 C21 C22 -55.4(3)
C20 C21 C22 C23 52.8(3)
C21 C22 C23 C24 -54.9(3)
C20 C19 C24 C23 -60.4(2)
P1 C19 C24 C23 170.95(16)
C22 C23 C24 C19 59.3(3)
C30 C25 C26 C27 57.8(2)
P1 C25 C26 C27 -172.95(14)
C25 C26 C27 C28 -58.3(2)
C26 C27 C28 C29 57.0(2)
C27 C28 C29 C30 -56.0(2)
C28 C29 C30 C25 56.1(2)
C26 C25 C30 C29 -56.7(2)
P1 C25 C30 C29 176.73(14)
C36 C31 C32 C33 56.2(3)
P1 C31 C32 C33 -179.57(18)
C31 C32 C33 C34 -55.9(3)
C32 C33 C34 C35 54.4(3)
C33 C34 C35 C36 -54.3(3)
C34 C35 C36 C31 54.9(3)
C32 C31 C36 C35 -55.3(3)
P1 C31 C36 C35 -178.65(18)
C10 C9 N1 C13 -0.8(5)
C12 C13 N1 C9 1.7(4)
C14 C13 N1 C9 178.4(3)
C17 C18 N2 C14 0.4(5)
C15 C14 N2 C18 -2.6(4)
C13 C14 N2 C18 174.6(3)
C32 C31 P1 C25 -171.61(15)
C36 C31 P1 C25 -48.15(17)
C32 C31 P1 C19 74.28(17)
C36 C31 P1 C19 -162.26(15)
C32 C31 P1 Au1 -48.85(17)
C36 C31 P1 Au1 74.61(16)
C30 C25 P1 C31 -63.06(16)
C26 C25 P1 C31 170.88(14)
C30 C25 P1 C19 51.15(17)
C26 C25 P1 C19 -74.91(15)
C30 C25 P1 Au1 170.38(13)
C26 C25 P1 Au1 44.31(15)
C24 C19 P1 C31 31.96(18)
C20 C19 P1 C31 -94.86(15)
C24 C19 P1 C25 -81.53(17)
C20 C19 P1 C25 151.65(14)
C24 C19 P1 Au1 159.01(14)
C20 C19 P1 Au1 32.19(16)
